data_2205029
loop_
_publ_author_name
'Jun Wan'
'Chun-Li Li'
'Xue-Mei Li'
'Shu-Sheng Zhang'

_publ_section_title
;
 1-(4-Methoxyphenyl)-3-(1<i>H</i>-1,2,4-triazol-1-yl)propan-1-one
;
_journal_issue 2
_journal_name_full 'Acta Crystallographica Section E'
_journal_page_first o307
_journal_page_last o308
_journal_paper_doi 10.1107/S1600536805000681
_journal_volume 61
_journal_year 2005
_chemical_formula_iupac 'C12 H13 N3 O2'
_chemical_formula_moiety 'C12 H13 N3 O2'
_chemical_formula_sum 'C12 H13 N3 O2'
_chemical_formula_weight 231.25
_chemical_name_systematic
;
1-(4-Methoxyphenyl)-3-(1H-1,2,4-triazol-1-yl)propan-1-one
;
_space_group_IT_number 14
_symmetry_cell_setting monoclinic
_symmetry_space_group_name_Hall '-P 2ybc'
_symmetry_space_group_name_H-M 'P 1 21/c 1'
_atom_sites_solution_hydrogens geom
_atom_sites_solution_primary direct
_atom_sites_solution_secondary difmap
_audit_creation_method SHELXL-97
_cell_angle_alpha 90.00
_cell_angle_beta 94.709(2)
_cell_angle_gamma 90.00
_cell_formula_units_Z 4
_cell_length_a 8.2642(13)
_cell_length_b 11.4273(18)
_cell_length_c 12.0990(19)
_cell_measurement_reflns_used 3530
_cell_measurement_temperature 293(2)
_cell_measurement_theta_max 25.94
_cell_measurement_theta_min 2.45
_cell_volume 1138.7(3)
_computing_cell_refinement 'SAINT (Siemens, 1996)'
_computing_data_collection 'SMART (Siemens, 1996)'
_computing_data_reduction SAINT
_computing_molecular_graphics SHELXTL
_computing_publication_material 'SHELXTL, PARST (Nardelli, 1995) and PLATON (Spek, 1990)'
_computing_structure_refinement SHELXTL
_computing_structure_solution 'SHELXTL (Sheldrick, 1997)'
_diffrn_ambient_temperature 293(2)
_diffrn_detector_area_resol_mean 8.33
_diffrn_measured_fraction_theta_full 0.997
_diffrn_measured_fraction_theta_max 0.997
_diffrn_measurement_device_type 'Siemens SMART 1000 CCD area-detector'
_diffrn_measurement_method \w
_diffrn_radiation_monochromator graphite
_diffrn_radiation_source 'fine-focus sealed tube'
_diffrn_radiation_type MoK\a
_diffrn_radiation_wavelength 0.71073
_diffrn_reflns_av_R_equivalents 0.0143
_diffrn_reflns_av_sigmaI/netI 0.0144
_diffrn_reflns_limit_h_max 10
_diffrn_reflns_limit_h_min -9
_diffrn_reflns_limit_k_max 8
_diffrn_reflns_limit_k_min -14
_diffrn_reflns_limit_l_max 14
_diffrn_reflns_limit_l_min -14
_diffrn_reflns_number 6241
_diffrn_reflns_theta_full 26.04
_diffrn_reflns_theta_max 26.04
_diffrn_reflns_theta_min 2.47
_diffrn_standards_decay_% 0
_diffrn_standards_interval_count 0
_diffrn_standards_number 0
_exptl_absorpt_coefficient_mu 0.095
_exptl_absorpt_correction_T_max 0.9804
_exptl_absorpt_correction_T_min 0.9613
_exptl_absorpt_correction_type multi-scan
_exptl_absorpt_process_details '(SADABS; Sheldrick, 1996)'
_exptl_crystal_colour colourless
_exptl_crystal_density_diffrn 1.349
_exptl_crystal_density_method 'not measured'
_exptl_crystal_description Block
_exptl_crystal_F_000 488
_exptl_crystal_size_max 0.42
_exptl_crystal_size_mid 0.33
_exptl_crystal_size_min 0.21
_refine_diff_density_max 0.152
_refine_diff_density_min -0.255
_refine_ls_extinction_method none
_refine_ls_goodness_of_fit_ref 1.042
_refine_ls_hydrogen_treatment refall
_refine_ls_matrix_type full
_refine_ls_number_parameters 206
_refine_ls_number_reflns 2238
_refine_ls_number_restraints 0
_refine_ls_restrained_S_all 1.042
_refine_ls_R_factor_all 0.0440
_refine_ls_R_factor_gt 0.0397
_refine_ls_shift/su_max 0.000
_refine_ls_shift/su_mean 0.000
_refine_ls_structure_factor_coef Fsqd
_refine_ls_weighting_details 'calc w = 1/[\s^2^(Fo^2^)+(0.0705P)^2^+0.1229P] where P = (Fo^2^+2Fc^2^)/3'
_refine_ls_weighting_scheme calc
_refine_ls_wR_factor_gt 0.1076
_refine_ls_wR_factor_ref 0.1122
_reflns_number_gt 1976
_reflns_number_total 2238
_reflns_threshold_expression I>2\s(I)
_cod_data_source_file ci6512.cif
_cod_data_source_block I
_cod_depositor_comments
;
The following automatic conversions were performed:
'_symmetry_cell_setting' value 'Monoclinic' changed to 'monoclinic'
according to '/home/saulius/struct/CIF-dictionaries/cif_core.dic'
dictionary named 'cif_core.dic' version 2.4.1 from 2010-06-29.

Automatic conversion script
Id: cif_fix_enum 1527 2010-12-29 10:47:43Z saulius 

The following automatic conversions were performed:

'_symmetry_cell_setting' value 'Monoclinic' changed to 'monoclinic'
according to /home/saulius/struct/CIF-dictionaries/cif_core.dic
dictionary named 'cif_core.dic' version 2.4.1 from 2010-06-29.

Automatic conversion script
Id: cif_fix_values 1715 2011-07-08 13:25:40Z adriana 
;
_cod_original_sg_symbol_H-M 'P 21/c'
_cod_database_code 2205029
_cod_database_fobs_code 2205029

loop_
_symmetry_equiv_pos_as_xyz
'x, y, z'
'-x, y+1/2, -z+1/2'
'-x, -y, -z'
'x, -y-1/2, z-1/2'

loop_
_atom_site_label
_atom_site_fract_x
_atom_site_fract_y
_atom_site_fract_z
_atom_site_U_iso_or_equiv
_atom_site_adp_type
_atom_site_calc_flag
_atom_site_occupancy
_atom_site_type_symbol
O1 0.53528(11) 0.42017(8) -0.16793(7) 0.0567(3) Uani d 1 O
O2 0.88788(11) 0.12812(8) 0.22216(7) 0.0558(3) Uani d 1 O
N1 1.14548(12) 0.31136(9) 0.47341(7) 0.0419(3) Uani d 1 N
N2 1.26070(16) 0.45237(10) 0.57313(10) 0.0647(4) Uani d 1 N
N3 1.21064(13) 0.25909(9) 0.56771(8) 0.0500(3) Uani d 1 N
C1 0.5626(2) 0.53555(13) -0.20746(13) 0.0588(4) Uani d 1 C
C2 0.62263(14) 0.38403(11) -0.07415(10) 0.0456(3) Uani d 1 C
C3 0.72898(15) 0.45447(11) -0.00844(10) 0.0459(3) Uani d 1 C
C4 0.81159(15) 0.40687(10) 0.08544(9) 0.0443(3) Uani d 1 C
C5 0.79240(13) 0.28989(10) 0.11463(9) 0.0406(3) Uani d 1 C
C6 0.68332(15) 0.22177(11) 0.04787(11) 0.0475(3) Uani d 1 C
C7 0.59946(16) 0.26791(11) -0.04443(11) 0.0509(3) Uani d 1 C
C8 0.88494(13) 0.23446(10) 0.21081(9) 0.0413(3) Uani d 1 C
C9 0.97588(15) 0.31192(11) 0.29613(9) 0.0442(3) Uani d 1 C
C10 1.06394(17) 0.23924(11) 0.38607(10) 0.0476(3) Uani d 1 C
C11 1.17675(18) 0.42492(12) 0.47877(11) 0.0566(4) Uani d 1 C
C12 1.27750(16) 0.34775(12) 0.62301(11) 0.0531(3) Uani d 1 C
H6 0.6664(17) 0.1446(14) 0.0677(12) 0.057(4) Uiso d 1 H
H4 0.8859(16) 0.4596(12) 0.1293(11) 0.049(3) Uiso d 1 H
H7 0.5278(17) 0.2219(13) -0.0866(11) 0.060(4) Uiso d 1 H
H9B 0.8988(18) 0.3661(14) 0.3276(12) 0.064(4) Uiso d 1 H
H9A 1.0534(19) 0.3594(14) 0.2576(13) 0.063(4) Uiso d 1 H
H10B 0.9861(18) 0.1900(13) 0.4206(12) 0.063(4) Uiso d 1 H
H3 0.7428(18) 0.5337(14) -0.0286(12) 0.060(4) Uiso d 1 H
H10A 1.1501(19) 0.1915(13) 0.3529(12) 0.068(4) Uiso d 1 H
H1C 0.535(2) 0.5942(15) -0.1540(14) 0.075(5) Uiso d 1 H
H11 1.1413(19) 0.4775(15) 0.4192(14) 0.074(5) Uiso d 1 H
H1B 0.677(2) 0.5454(15) -0.2277(13) 0.079(5) Uiso d 1 H
H1A 0.490(2) 0.5416(14) -0.2753(14) 0.075(5) Uiso d 1 H
H12 1.3362(18) 0.3362(13) 0.6956(12) 0.058(4) Uiso d 1 H

loop_
_atom_site_aniso_label
_atom_site_aniso_U_11
_atom_site_aniso_U_22
_atom_site_aniso_U_33
_atom_site_aniso_U_12
_atom_site_aniso_U_13
_atom_site_aniso_U_23
O1 0.0637(6) 0.0514(5) 0.0506(5) 0.0008(4) -0.0222(4) -0.0014(4)
O2 0.0748(6) 0.0373(5) 0.0526(5) -0.0045(4) -0.0107(4) 0.0003(4)
N1 0.0492(5) 0.0388(5) 0.0364(5) -0.0016(4) -0.0050(4) 0.0026(4)
N2 0.0836(8) 0.0495(7) 0.0564(7) -0.0102(6) -0.0226(6) -0.0001(5)
N3 0.0570(6) 0.0474(6) 0.0431(5) -0.0010(5) -0.0111(4) 0.0072(4)
C1 0.0660(9) 0.0555(8) 0.0522(8) 0.0024(7) -0.0126(6) 0.0046(6)
C2 0.0463(6) 0.0458(7) 0.0427(6) 0.0049(5) -0.0079(5) -0.0057(5)
C3 0.0530(7) 0.0378(6) 0.0450(6) -0.0013(5) -0.0075(5) -0.0019(5)
C4 0.0498(6) 0.0394(6) 0.0417(6) -0.0031(5) -0.0084(5) -0.0050(5)
C5 0.0431(6) 0.0389(6) 0.0391(6) 0.0008(4) -0.0015(4) -0.0051(4)
C6 0.0514(7) 0.0360(6) 0.0533(7) -0.0016(5) -0.0055(5) -0.0043(5)
C7 0.0515(7) 0.0433(7) 0.0546(7) -0.0030(5) -0.0147(5) -0.0115(5)
C8 0.0459(6) 0.0384(6) 0.0393(6) -0.0018(4) 0.0016(5) -0.0020(4)
C9 0.0535(7) 0.0386(6) 0.0388(6) -0.0017(5) -0.0064(5) -0.0014(5)
C10 0.0617(8) 0.0398(6) 0.0394(6) -0.0040(6) -0.0071(5) -0.0008(5)
C11 0.0752(9) 0.0404(7) 0.0505(7) -0.0075(6) -0.0162(6) 0.0041(5)
C12 0.0574(7) 0.0553(8) 0.0440(7) -0.0042(6) -0.0122(5) 0.0010(5)

loop_
_atom_type_symbol
_atom_type_description
_atom_type_scat_dispersion_real
_atom_type_scat_dispersion_imag
_atom_type_scat_source
C C 0.0033 0.0016 'International Tables Vol C Tables 4.2.6.8 and 6.1.1.4'
H H 0.0000 0.0000 'International Tables Vol C Tables 4.2.6.8 and 6.1.1.4'
N N 0.0061 0.0033 'International Tables Vol C Tables 4.2.6.8 and 6.1.1.4'
O O 0.0106 0.0060 'International Tables Vol C Tables 4.2.6.8 and 6.1.1.4'

loop_
_geom_angle_atom_site_label_1
_geom_angle_atom_site_label_2
_geom_angle_atom_site_label_3
_geom_angle
_geom_angle_publ_flag
C2 O1 C1 118.24(10) yes
C11 N1 N3 109.10(9) ?
C11 N1 C10 131.70(10) ?
N3 N1 C10 119.14(10) ?
C11 N2 C12 101.79(11) ?
C12 N3 N1 102.13(10) ?
O1 C1 H1C 111.2(10) ?
O1 C1 H1B 111.3(10) ?
H1C C1 H1B 111.3(14) ?
O1 C1 H1A 104.0(10) ?
H1C C1 H1A 110.3(14) ?
H1B C1 H1A 108.4(13) ?
O1 C2 C3 124.66(11) yes
O1 C2 C7 115.50(10) yes
C3 C2 C7 119.84(11) ?
C4 C3 C2 119.08(12) ?
C4 C3 H3 121.6(9) ?
C2 C3 H3 119.3(9) ?
C3 C4 C5 121.63(10) ?
C3 C4 H4 116.4(8) ?
C5 C4 H4 121.9(8) ?
C4 C5 C6 117.97(10) ?
C4 C5 C8 123.14(10) ?
C6 C5 C8 118.88(11) ?
C7 C6 C5 121.06(12) ?
C7 C6 H6 120.0(9) ?
C5 C6 H6 119.0(9) ?
C6 C7 C2 120.40(11) ?
C6 C7 H7 119.6(9) ?
C2 C7 H7 120.0(9) ?
O2 C8 C5 121.16(10) ?
O2 C8 C9 120.05(10) yes
C5 C8 C9 118.79(10) yes
C10 C9 C8 110.71(10) ?
C10 C9 H9B 110.8(8) ?
C8 C9 H9B 109.3(9) ?
C10 C9 H9A 110.6(9) ?
C8 C9 H9A 107.8(9) ?
H9B C9 H9A 107.6(13) ?
N1 C10 C9 112.22(10) ?
N1 C10 H10B 107.3(8) ?
C9 C10 H10B 109.3(9) ?
N1 C10 H10A 107.1(9) ?
C9 C10 H10A 109.1(8) ?
H10B C10 H10A 111.8(12) ?
N1 C11 N2 111.15(11) ?
N1 C11 H11 121.8(10) ?
N2 C11 H11 127.0(10) ?
N3 C12 N2 115.82(11) ?
N3 C12 H12 120.8(9) ?
N2 C12 H12 123.4(9) ?

loop_
_geom_bond_atom_site_label_1
_geom_bond_atom_site_label_2
_geom_bond_distance
_geom_bond_publ_flag
O1 C2 1.3581(14) yes
O1 C1 1.4268(17) yes
O2 C8 1.2229(15) yes
N1 C11 1.3238(16) yes
N1 N3 1.3593(13) yes
N1 C10 1.4605(14) yes
N2 C11 1.3240(17) yes
N2 C12 1.3412(18) yes
N3 C12 1.3110(17) yes
C1 H1C 0.972(18) ?
C1 H1B 1.002(18) ?
C1 H1A 0.981(18) ?
C2 C3 1.3920(17) ?
C2 C7 1.3922(18) ?
C3 C4 1.3874(16) ?
C3 H3 0.947(16) ?
C4 C5 1.3950(16) ?
C4 H4 0.984(13) ?
C5 C6 1.3970(16) ?
C5 C8 1.4812(15) ?
C6 C7 1.3706(17) ?
C6 H6 0.928(15) ?
C7 H7 0.915(15) ?
C8 C9 1.5121(15) ?
C9 C10 1.5078(16) ?
C9 H9B 0.987(16) ?
C9 H9A 0.986(16) ?
C10 H10B 0.974(15) ?
C10 H10A 1.007(16) ?
C11 H11 0.965(17) ?
C12 H12 0.977(15) ?

loop_
_geom_hbond_atom_site_label_D
_geom_hbond_atom_site_label_H
_geom_hbond_atom_site_label_A
_geom_hbond_site_symmetry_A
_geom_hbond_distance_DH
_geom_hbond_distance_HA
_geom_hbond_distance_DA
_geom_hbond_angle_DHA
_geom_hbond_publ_flag
C11 H11 O2 2_755 0.96(2) 2.42(2) 3.372(2) 167.0(10) yes
C12 H12 O1 1_656 0.980(10) 2.430(10) 3.277(2) 145.0(10) yes
C1 H1C Cg1 3_665 0.97(2) 2.78(2) 3.607(2) 143.0(10) yes
C10 H10B Cg1 4_566 0.97(2) 2.71(2) 3.594(2) 151.0(10) yes

loop_
_geom_torsion_atom_site_label_1
_geom_torsion_atom_site_label_2
_geom_torsion_atom_site_label_3
_geom_torsion_atom_site_label_4
_geom_torsion
C11 N1 N3 C12 -0.14(14)
C10 N1 N3 C12 177.44(11)
C1 O1 C2 C3 5.08(19)
C1 O1 C2 C7 -175.37(12)
O1 C2 C3 C4 -179.83(11)
C7 C2 C3 C4 0.63(19)
C2 C3 C4 C5 0.93(19)
C3 C4 C5 C6 -1.71(18)
C3 C4 C5 C8 176.68(11)
C4 C5 C6 C7 0.95(18)
C8 C5 C6 C7 -177.51(11)
C5 C6 C7 C2 0.6(2)
O1 C2 C7 C6 179.04(11)
C3 C2 C7 C6 -1.38(19)
C4 C5 C8 O2 -166.29(12)
C6 C5 C8 O2 12.08(17)
C4 C5 C8 C9 14.10(16)
C6 C5 C8 C9 -167.53(11)
O2 C8 C9 C10 1.24(16)
C5 C8 C9 C10 -179.14(10)
C11 N1 C10 C9 -12.3(2)
N3 N1 C10 C9 170.79(11)
C8 C9 C10 N1 -176.66(10)
N3 N1 C11 N2 -0.04(16)
C10 N1 C11 N2 -177.21(13)
C12 N2 C11 N1 0.20(17)
N1 N3 C12 N2 0.29(16)
C11 N2 C12 N3 -0.31(17)

loop_
_cod_related_entry_id
_cod_related_entry_database
_cod_related_entry_code
1 ChemSpider 21120337
